data_4338790
loop_
_publ_author_name
'Oishi, Masataka'
'Oshima, Masato'
'Suzuki, Hiroharu'

_publ_section_title
;
 A study on zr-ir multiple bonding active for C-h bond cleavage.
;
_journal_issue 13
_journal_name_full 'Inorganic chemistry'
_journal_page_first 6634
_journal_page_last 6654
_journal_paper_doi 10.1021/ic500258g
_journal_volume 53
_journal_year 2014
_chemical_formula_sum 'C35 H52 Ir N Si Zr'
_chemical_formula_weight 798.29
_chemical_name_systematic
; 
 ? 
;
_space_group_IT_number 2
_symmetry_cell_setting triclinic
_symmetry_space_group_name_Hall '-P 1'
_symmetry_space_group_name_H-M 'P -1'
_atom_sites_solution_hydrogens geom
_atom_sites_solution_primary direct
_atom_sites_solution_secondary difmap
_audit_creation_method SHELXL-97
_cell_angle_alpha 106.2380(15)
_cell_angle_beta 107.4360(12)
_cell_angle_gamma 91.8940(17)
_cell_formula_units_Z 2
_cell_length_a 9.9644(5)
_cell_length_b 10.8959(6)
_cell_length_c 17.5862(8)
_cell_measurement_reflns_used 16868
_cell_measurement_temperature 173(2)
_cell_measurement_theta_max 27.48
_cell_measurement_theta_min 3.05
_cell_volume 1734.67(15)
_computing_cell_refinement 'PROCESS-AUTO (T.Higashi, 1998)'
_computing_data_collection 'PROCESS-AUTO (T.Higashi, 1998)'
_computing_data_reduction 'PROCESS-AUTO (T.Higashi, 1998)'
_computing_molecular_graphics 'ORTEX (P.McArdle, 1995)'
_computing_publication_material SHELXL-97
_computing_structure_refinement 'SHELXL-97 (Sheldrick, 1997)'
_computing_structure_solution 'SHELXS-97 (Sheldrick, 1990)'
_diffrn_ambient_temperature 173(2)
_diffrn_detector_area_resol_mean 100
_diffrn_measured_fraction_theta_full 0.985
_diffrn_measured_fraction_theta_max 0.985
_diffrn_measurement_device_type 'Rigaku R-AXIS RAPID Imaging Plate'
_diffrn_measurement_method 'oscillation photograph'
_diffrn_radiation_monochromator graphite
_diffrn_radiation_source 'Rigaku Rotating Anode ultraX18'
_diffrn_radiation_type MoK\a
_diffrn_radiation_wavelength 0.71069
_diffrn_reflns_av_R_equivalents 0.0351
_diffrn_reflns_av_sigmaI/netI 0.0490
_diffrn_reflns_limit_h_max 12
_diffrn_reflns_limit_h_min -11
_diffrn_reflns_limit_k_max 14
_diffrn_reflns_limit_k_min -14
_diffrn_reflns_limit_l_max 22
_diffrn_reflns_limit_l_min -22
_diffrn_reflns_number 16868
_diffrn_reflns_theta_full 27.48
_diffrn_reflns_theta_max 27.48
_diffrn_reflns_theta_min 3.05
_exptl_absorpt_coefficient_mu 4.189
_exptl_absorpt_correction_T_max 0.7770
_exptl_absorpt_correction_T_min 0.6982
_exptl_absorpt_correction_type numerical
_exptl_absorpt_process_details 'NUMABS (T.Higashi, 1999)'
_exptl_crystal_colour colorless
_exptl_crystal_density_diffrn 1.528
_exptl_crystal_density_meas ?
_exptl_crystal_density_method 'not measured'
_exptl_crystal_description chunk
_exptl_crystal_F_000 800
_exptl_crystal_size_max 0.140
_exptl_crystal_size_mid 0.090
_exptl_crystal_size_min 0.010
_refine_diff_density_max 1.169
_refine_diff_density_min -1.886
_refine_diff_density_rms 0.139
_refine_ls_extinction_method none
_refine_ls_goodness_of_fit_ref 1.095
_refine_ls_hydrogen_treatment mixed
_refine_ls_matrix_type full
_refine_ls_number_parameters 400
_refine_ls_number_reflns 7814
_refine_ls_number_restraints 0
_refine_ls_restrained_S_all 1.095
_refine_ls_R_factor_all 0.0455
_refine_ls_R_factor_gt 0.0342
_refine_ls_shift/su_max 0.001
_refine_ls_shift/su_mean 0.000
_refine_ls_structure_factor_coef Fsqd
_refine_ls_weighting_details 'calc w=1/[\s^2^(Fo^2^)+(0.0000P)^2^+3.9329P] where P=(Fo^2^+2Fc^2^)/3'
_refine_ls_weighting_scheme calc
_refine_ls_wR_factor_gt 0.0607
_refine_ls_wR_factor_ref 0.0661
_reflns_number_gt 6729
_reflns_number_total 7823
_reflns_threshold_expression >2sigma(I)
_cod_data_source_file ic500258g_si_002.cif
_cod_data_source_block 13b
_cod_depositor_comments
;
The following automatic conversions were performed:

'_symmetry_cell_setting' value 'Triclinic' changed to 'triclinic'
according to
/usr/data/users/saulius/crontab/automatic-downloads/rss-feeds/ACS/lib/dictionaries/cif_core.dic
dictionary named 'cif_core.dic' version 2.4.2 from 2011-04-26.

Automatic conversion script
Id: cif_fix_values 2281 2013-09-26 08:29:07Z andrius 

 Adding full bibliography for 4338782--4338806.cif.

The following automatic conversions were performed:

'_exptl_crystal_density_meas' value 'not measured' was changed to '?'
- the value is perceived as not measured.

Automatic conversion script
Id: cif_fix_values 3008 2015-01-20 13:52:24Z robertas 
;
_cod_original_sg_symbol_H-M P-1
_cod_database_code 4338790

loop_
_symmetry_equiv_pos_as_xyz
'x, y, z'
'-x, -y, -z'

loop_
_atom_site_label
_atom_site_type_symbol
_atom_site_fract_x
_atom_site_fract_y
_atom_site_fract_z
_atom_site_U_iso_or_equiv
_atom_site_adp_type
_atom_site_occupancy
_atom_site_symmetry_multiplicity
_atom_site_calc_flag
_atom_site_refinement_flags
Zr1 Zr 0.55954(4) 1.05619(4) 0.79736(2) 0.02371(9) Uani 1 1 d .
Ir1 Ir 0.596188(18) 0.853399(16) 0.674621(10) 0.02600(5) Uani 1 1 d .
Si1 Si 0.74081(12) 1.25904(11) 0.95670(7) 0.0288(3) Uani 1 1 d .
N1 N 0.7252(4) 1.2103(3) 0.8511(2) 0.0270(7) Uani 1 1 d .
C1 C 0.6927(6) 1.4242(5) 0.9973(3) 0.0450(12) Uani 1 1 d .
H1A H 0.7735 1.4888 1.0102 0.067 Uiso 1 1 calc R
H1B H 0.6682 1.4306 1.0481 0.067(18) Uiso 1 1 calc R
H1C H 0.6112 1.4393 0.9547 0.054(16) Uiso 1 1 calc R
C2 C 0.9197(5) 1.2585(5) 1.0330(3) 0.0461(13) Uani 1 1 d .
H2A H 0.9845 1.3324 1.0384 0.051(15) Uiso 1 1 calc R
H2B H 0.9577 1.1785 1.0126 0.076 Uiso 1 1 calc R
H2C H 0.9099 1.2644 1.0877 0.076 Uiso 1 1 calc R
C3 C 0.8209(5) 1.2611(4) 0.8131(3) 0.0348(10) Uani 1 1 d .
C4 C 0.7400(6) 1.2533(5) 0.7224(3) 0.0494(14) Uani 1 1 d .
H4A H 0.7027 1.1634 0.6899 0.074 Uiso 1 1 calc R
H4B H 0.8043 1.2865 0.6981 0.074 Uiso 1 1 calc R
H4C H 0.6612 1.3051 0.7212 0.064(18) Uiso 1 1 calc R
C5 C 0.8782(7) 1.4029(5) 0.8605(3) 0.0564(15) Uani 1 1 d .
H5A H 0.9326 1.4113 0.9187 0.07(2) Uiso 1 1 calc R
H5B H 0.7989 1.4540 0.8593 0.08(2) Uiso 1 1 calc R
H5C H 0.9399 1.4343 0.8339 0.061(17) Uiso 1 1 calc R
C6 C 0.9452(6) 1.1824(6) 0.8147(4) 0.0589(16) Uani 1 1 d .
H6A H 0.9094 1.0926 0.7812 0.060(18) Uiso 1 1 calc R
H6B H 0.9965 1.1862 0.8725 0.070(19) Uiso 1 1 calc R
H6C H 1.0095 1.2179 0.7912 0.08(2) Uiso 1 1 calc R
C7 C 0.6079(4) 1.1263(4) 0.9481(2) 0.0267(9) Uani 1 1 d .
C8 C 0.6350(5) 0.9939(4) 0.9260(2) 0.0286(9) Uani 1 1 d .
C9 C 0.5051(5) 0.9139(4) 0.8809(2) 0.0291(9) Uani 1 1 d .
C10 C 0.3951(4) 0.9938(4) 0.8733(2) 0.0297(9) Uani 1 1 d .
C11 C 0.4563(4) 1.1226(4) 0.9158(2) 0.0280(9) Uani 1 1 d .
C12 C 0.7774(5) 0.9444(5) 0.9456(3) 0.0351(10) Uani 1 1 d .
H12A H 0.8419 0.9902 0.9272 0.063(17) Uiso 1 1 calc R
H12B H 0.7655 0.8519 0.9163 0.053(15) Uiso 1 1 calc R
H12C H 0.8171 0.9590 1.0060 0.060(16) Uiso 1 1 calc R
C13 C 0.4796(5) 0.7694(4) 0.8510(3) 0.0377(11) Uani 1 1 d .
H13A H 0.4052 0.7404 0.7963 0.057 Uiso 1 1 calc R
H13B H 0.4497 0.7381 0.8912 0.072(18) Uiso 1 1 calc R
H13C H 0.5674 0.7352 0.8459 0.065(18) Uiso 1 1 calc R
C14 C 0.2394(5) 0.9451(5) 0.8320(3) 0.0415(12) Uani 1 1 d .
H14A H 0.2251 0.8792 0.7784 0.058(16) Uiso 1 1 calc R
H14B H 0.1868 1.0168 0.8225 0.066(18) Uiso 1 1 calc R
H14C H 0.2050 0.9076 0.8684 0.08(2) Uiso 1 1 calc R
C15 C 0.3719(5) 1.2341(4) 0.9288(3) 0.0368(10) Uani 1 1 d .
H15A H 0.4308 1.3141 0.9379 0.055 Uiso 1 1 calc R
H15B H 0.3415 1.2406 0.9777 0.066(17) Uiso 1 1 calc R
H15C H 0.2883 1.2204 0.8792 0.08(2) Uiso 1 1 calc R
C16 C 0.6246(6) 0.7763(5) 0.5504(3) 0.0407(12) Uani 1 1 d .
C17 C 0.7465(5) 0.7620(5) 0.6125(3) 0.0406(11) Uani 1 1 d .
C18 C 0.7013(6) 0.6770(5) 0.6523(3) 0.0447(13) Uani 1 1 d .
C19 C 0.5536(6) 0.6421(5) 0.6141(3) 0.0471(13) Uani 1 1 d .
C20 C 0.5051(5) 0.7039(5) 0.5524(3) 0.0461(13) Uani 1 1 d .
C21 C 0.6195(9) 0.8502(7) 0.4893(4) 0.079(2) Uani 1 1 d .
H21A H 0.5255 0.8779 0.4722 0.119 Uiso 1 1 calc R
H21B H 0.6380 0.7948 0.4400 0.119 Uiso 1 1 calc R
H21C H 0.6917 0.9259 0.5158 0.062(19) Uiso 1 1 calc R
C22 C 0.8970(6) 0.8128(7) 0.6276(5) 0.083(2) Uani 1 1 d .
H22A H 0.9534 0.8234 0.6858 0.124 Uiso 1 1 calc R
H22B H 0.8995 0.8963 0.6169 0.065(19) Uiso 1 1 calc R
H22C H 0.9364 0.7519 0.5899 0.097 Uiso 1 1 calc R
C23 C 0.7964(9) 0.6304(7) 0.7198(4) 0.090(3) Uani 1 1 d .
H23A H 0.8742 0.6985 0.7560 0.135 Uiso 1 1 calc R
H23B H 0.8353 0.5540 0.6942 0.135 Uiso 1 1 calc R
H23C H 0.7417 0.6081 0.7530 0.135 Uiso 1 1 calc R
C24 C 0.4631(9) 0.5470(6) 0.6321(5) 0.100(3) Uani 1 1 d .
H24A H 0.5061 0.5456 0.6897 0.150 Uiso 1 1 calc R
H24B H 0.4566 0.4609 0.5933 0.150 Uiso 1 1 calc R
H24C H 0.3679 0.5728 0.6248 0.150 Uiso 1 1 calc R
C25 C 0.3550(7) 0.6872(8) 0.4946(4) 0.096(3) Uani 1 1 d .
H25A H 0.3366 0.7657 0.4786 0.145 Uiso 1 1 calc R
H25B H 0.2890 0.6707 0.5233 0.145 Uiso 1 1 calc R
H25C H 0.3418 0.6141 0.4444 0.145 Uiso 1 1 calc R
C26 C 0.3608(5) 1.2692(5) 0.7464(3) 0.0385(11) Uani 1 1 d .
H26 H 0.4382 1.3258 0.7892 0.046 Uiso 1 1 calc R
C27 C 0.3674(5) 1.1390(5) 0.7280(3) 0.0338(10) Uani 1 1 d .
C28 C 0.2462(5) 1.0587(5) 0.6628(3) 0.0400(11) Uani 1 1 d .
H28 H 0.2451 0.9678 0.6486 0.048 Uiso 1 1 calc R
C29 C 0.1334(5) 1.1070(5) 0.6206(3) 0.0460(12) Uani 1 1 d .
H29 H 0.0563 1.0502 0.5776 0.055 Uiso 1 1 calc R
C30 C 0.0169(6) 1.2952(6) 0.5940(4) 0.0580(15) Uani 1 1 d .
H30 H -0.0591 1.2403 0.5491 0.070 Uiso 1 1 calc R
C31 C 0.0182(7) 1.4245(7) 0.6144(5) 0.0700(18) Uani 1 1 d .
H31 H -0.0561 1.4601 0.5826 0.084 Uiso 1 1 calc R
C32 C 0.1291(6) 1.5077(7) 0.6825(4) 0.0677(18) Uani 1 1 d .
H32 H 0.1272 1.5983 0.6975 0.08(2) Uiso 1 1 calc R
C33 C 0.2387(6) 1.4569(5) 0.7264(4) 0.0531(14) Uani 1 1 d .
H33 H 0.3126 1.5125 0.7723 0.059(17) Uiso 1 1 calc R
C34 C 0.2431(5) 1.3242(5) 0.7043(3) 0.0388(11) Uani 1 1 d .
C35 C 0.1306(5) 1.2414(5) 0.6405(3) 0.0421(12) Uani 1 1 d .
H36 H 0.574(6) 0.992(5) 0.674(3) 0.063 Uiso 1 1 d .
H37 H 0.470(5) 0.867(5) 0.709(3) 0.060(16) Uiso 1 1 d .
H38 H 0.695(7) 0.919(6) 0.766(4) 0.090 Uiso 1 1 d .

loop_
_atom_site_aniso_label
_atom_site_aniso_U_11
_atom_site_aniso_U_22
_atom_site_aniso_U_33
_atom_site_aniso_U_23
_atom_site_aniso_U_13
_atom_site_aniso_U_12
Zr1 0.0257(2) 0.0217(2) 0.02056(18) 0.00222(15) 0.00680(15) 0.00220(16)
Ir1 0.02985(9) 0.02363(9) 0.02167(8) 0.00122(6) 0.00960(6) 0.00216(6)
Si1 0.0294(6) 0.0225(6) 0.0265(6) -0.0001(5) 0.0045(5) 0.0017(5)
N1 0.0279(18) 0.0200(18) 0.0304(18) 0.0050(14) 0.0082(14) 0.0011(14)
C1 0.050(3) 0.026(3) 0.052(3) -0.001(2) 0.018(3) 0.005(2)
C2 0.039(3) 0.039(3) 0.045(3) 0.011(2) -0.005(2) -0.007(2)
C3 0.034(2) 0.031(3) 0.036(2) 0.0068(19) 0.0100(19) -0.0048(19)
C4 0.054(3) 0.053(3) 0.040(3) 0.013(2) 0.016(2) -0.011(3)
C5 0.067(4) 0.040(3) 0.054(3) 0.006(3) 0.019(3) -0.018(3)
C6 0.046(3) 0.065(4) 0.078(4) 0.028(4) 0.032(3) 0.009(3)
C7 0.030(2) 0.027(2) 0.0197(18) 0.0030(16) 0.0069(16) 0.0064(17)
C8 0.039(2) 0.025(2) 0.0215(19) 0.0050(16) 0.0115(17) 0.0040(18)
C9 0.041(2) 0.024(2) 0.0217(19) 0.0030(16) 0.0129(18) 0.0014(18)
C10 0.030(2) 0.034(2) 0.0236(19) 0.0060(18) 0.0098(17) 0.0008(18)
C11 0.030(2) 0.029(2) 0.0246(19) 0.0049(17) 0.0110(17) 0.0041(18)
C12 0.036(2) 0.033(3) 0.032(2) 0.0071(19) 0.0067(19) 0.011(2)
C13 0.055(3) 0.026(2) 0.031(2) 0.0040(19) 0.017(2) 0.000(2)
C14 0.032(2) 0.047(3) 0.038(3) 0.000(2) 0.013(2) -0.006(2)
C15 0.039(3) 0.034(3) 0.038(2) 0.004(2) 0.019(2) 0.010(2)
C16 0.063(3) 0.037(3) 0.025(2) 0.0042(19) 0.023(2) 0.018(2)
C17 0.038(3) 0.037(3) 0.041(3) -0.005(2) 0.018(2) 0.004(2)
C18 0.074(4) 0.028(3) 0.035(2) 0.006(2) 0.024(2) 0.027(3)
C19 0.065(4) 0.028(3) 0.050(3) -0.007(2) 0.039(3) 0.002(2)
C20 0.046(3) 0.044(3) 0.030(2) -0.016(2) 0.011(2) 0.004(2)
C21 0.159(7) 0.057(4) 0.049(3) 0.026(3) 0.060(4) 0.038(5)
C22 0.051(4) 0.069(5) 0.114(6) -0.015(4) 0.048(4) -0.002(3)
C23 0.144(7) 0.081(5) 0.051(4) 0.025(4) 0.029(4) 0.075(5)
C24 0.151(8) 0.037(4) 0.126(6) -0.016(4) 0.107(6) -0.022(4)
C25 0.050(4) 0.119(7) 0.063(4) -0.042(4) 0.000(3) 0.010(4)
C26 0.035(3) 0.046(3) 0.034(2) 0.011(2) 0.013(2) 0.005(2)
C27 0.034(2) 0.040(3) 0.030(2) 0.011(2) 0.0127(19) 0.010(2)
C28 0.038(3) 0.044(3) 0.038(2) 0.013(2) 0.012(2) 0.006(2)
C29 0.034(3) 0.055(3) 0.041(3) 0.011(2) 0.005(2) -0.003(2)
C30 0.037(3) 0.072(4) 0.063(4) 0.019(3) 0.015(3) 0.014(3)
C31 0.054(4) 0.067(5) 0.097(5) 0.039(4) 0.021(4) 0.025(3)
C32 0.055(4) 0.051(4) 0.100(5) 0.025(4) 0.025(4) 0.018(3)
C33 0.046(3) 0.044(3) 0.071(4) 0.016(3) 0.022(3) 0.008(3)
C34 0.037(3) 0.042(3) 0.044(3) 0.017(2) 0.020(2) 0.008(2)
C35 0.031(2) 0.052(3) 0.048(3) 0.016(2) 0.021(2) 0.004(2)

loop_
_atom_type_symbol
_atom_type_description
_atom_type_scat_dispersion_real
_atom_type_scat_dispersion_imag
_atom_type_scat_source
C C 0.0033 0.0016 'International Tables Vol C Tables 4.2.6.8 and 6.1.1.4'
H H 0.0000 0.0000 'International Tables Vol C Tables 4.2.6.8 and 6.1.1.4'
N N 0.0061 0.0033 'International Tables Vol C Tables 4.2.6.8 and 6.1.1.4'
Ir Ir -1.4442 7.9887 'International Tables Vol C Tables 4.2.6.8 and 6.1.1.4'
Si Si 0.0817 0.0704 'International Tables Vol C Tables 4.2.6.8 and 6.1.1.4'
Zr Zr -2.9673 0.5597 'International Tables Vol C Tables 4.2.6.8 and 6.1.1.4'

loop_
_geom_angle_atom_site_label_1
_geom_angle_atom_site_label_2
_geom_angle_atom_site_label_3
_geom_angle
N1 Zr1 C27 105.09(15)
N1 Zr1 C7 71.53(14)
C27 Zr1 C7 112.49(14)
N1 Zr1 C8 89.77(14)
C27 Zr1 C8 136.66(15)
C7 Zr1 C8 34.35(13)
N1 Zr1 C11 94.34(13)
C27 Zr1 C11 83.11(14)
C7 Zr1 C11 33.65(13)
C8 Zr1 C11 54.89(14)
N1 Zr1 C9 121.91(13)
C27 Zr1 C9 114.99(15)
C7 Zr1 C9 55.36(13)
C8 Zr1 C9 32.58(13)
C11 Zr1 C9 53.51(13)
N1 Zr1 C10 124.72(13)
C27 Zr1 C10 85.18(15)
C7 Zr1 C10 54.94(13)
C8 Zr1 C10 54.01(14)
C11 Zr1 C10 31.93(13)
C9 Zr1 C10 32.06(14)
N1 Zr1 Ir1 115.49(10)
C27 Zr1 Ir1 103.98(11)
C7 Zr1 Ir1 139.63(10)
C8 Zr1 Ir1 105.67(10)
C11 Zr1 Ir1 145.46(10)
C9 Zr1 Ir1 94.12(9)
C10 Zr1 Ir1 113.99(10)
N1 Zr1 Si1 33.69(9)
C27 Zr1 Si1 110.76(12)
C7 Zr1 Si1 37.97(10)
C8 Zr1 Si1 62.35(10)
C11 Zr1 Si1 63.01(10)
C9 Zr1 Si1 91.41(9)
C10 Zr1 Si1 91.45(10)
Ir1 Zr1 Si1 138.42(3)
C20 Ir1 C17 62.79(18)
C20 Ir1 C18 62.52(19)
C17 Ir1 C18 37.93(19)
C20 Ir1 C19 37.1(2)
C17 Ir1 C19 62.55(19)
C18 Ir1 C19 37.2(2)
C20 Ir1 C16 37.44(19)
C17 Ir1 C16 37.28(18)
C18 Ir1 C16 62.48(17)
C19 Ir1 C16 62.01(18)
C20 Ir1 Zr1 149.09(14)
C17 Ir1 Zr1 146.05(12)
C18 Ir1 Zr1 143.64(12)
C19 Ir1 Zr1 145.67(13)
C16 Ir1 Zr1 150.00(13)
N1 Si1 C7 95.14(17)
N1 Si1 C1 115.4(2)
C7 Si1 C1 113.4(2)
N1 Si1 C2 117.0(2)
C7 Si1 C2 111.9(2)
C1 Si1 C2 104.3(2)
N1 Si1 Zr1 42.19(11)
C7 Si1 Zr1 53.15(12)
C1 Si1 Zr1 124.17(17)
C2 Si1 Zr1 131.44(17)
C3 N1 Si1 125.5(3)
C3 N1 Zr1 130.1(3)
Si1 N1 Zr1 104.12(17)
N1 C3 C6 109.8(4)
N1 C3 C5 111.1(4)
C6 C3 C5 109.2(4)
N1 C3 C4 110.3(4)
C6 C3 C4 109.2(4)
C5 C3 C4 107.2(4)
C11 C7 C8 105.8(4)
C11 C7 Si1 125.0(3)
C8 C7 Si1 120.7(3)
C11 C7 Zr1 77.0(2)
C8 C7 Zr1 73.6(2)
Si1 C7 Zr1 88.88(16)
C9 C8 C7 108.9(4)
C9 C8 C12 123.9(4)
C7 C8 C12 127.2(4)
C9 C8 Zr1 77.8(2)
C7 C8 Zr1 72.0(2)
C12 C8 Zr1 116.0(3)
C8 C9 C10 108.0(4)
C8 C9 C13 127.9(4)
C10 C9 C13 123.8(4)
C8 C9 Zr1 69.6(2)
C10 C9 Zr1 74.9(2)
C13 C9 Zr1 125.1(3)
C11 C10 C9 108.3(4)
C11 C10 C14 126.9(4)
C9 C10 C14 124.6(4)
C11 C10 Zr1 72.1(2)
C9 C10 Zr1 73.0(2)
C14 C10 Zr1 124.3(3)
C10 C11 C7 108.9(4)
C10 C11 C15 123.9(4)
C7 C11 C15 127.1(4)
C10 C11 Zr1 76.0(2)
C7 C11 Zr1 69.4(2)
C15 C11 Zr1 123.9(3)
C17 C16 C20 108.6(4)
C17 C16 C21 126.9(6)
C20 C16 C21 124.4(5)
C17 C16 Ir1 71.2(2)
C20 C16 Ir1 70.9(2)
C21 C16 Ir1 125.7(4)
C16 C17 C18 107.2(4)
C16 C17 C22 126.5(5)
C18 C17 C22 125.9(5)
C16 C17 Ir1 71.5(3)
C18 C17 Ir1 71.1(3)
C22 C17 Ir1 127.9(4)
C19 C18 C17 107.6(4)
C19 C18 C23 126.7(6)
C17 C18 C23 125.7(6)
C19 C18 Ir1 71.5(3)
C17 C18 Ir1 71.0(3)
C23 C18 Ir1 124.9(3)
C20 C19 C18 108.9(5)
C20 C19 C24 125.2(6)
C18 C19 C24 125.7(6)
C20 C19 Ir1 71.1(3)
C18 C19 Ir1 71.4(3)
C24 C19 Ir1 126.6(4)
C19 C20 C16 107.7(4)
C19 C20 C25 125.6(6)
C16 C20 C25 126.6(6)
C19 C20 Ir1 71.8(3)
C16 C20 Ir1 71.7(3)
C25 C20 Ir1 125.7(4)
C27 C26 C34 123.3(4)
C26 C27 C28 115.5(4)
C26 C27 Zr1 121.8(3)
C28 C27 Zr1 122.7(3)
C29 C28 C27 123.0(5)
C28 C29 C35 120.1(5)
C31 C30 C35 119.7(6)
C30 C31 C32 120.9(6)
C33 C32 C31 119.6(6)
C32 C33 C34 120.6(6)
C35 C34 C33 120.0(5)
C35 C34 C26 118.4(5)
C33 C34 C26 121.6(5)
C34 C35 C29 119.7(5)
C34 C35 C30 119.0(5)
C29 C35 C30 121.2(5)

loop_
_geom_bond_atom_site_label_1
_geom_bond_atom_site_label_2
_geom_bond_distance
Zr1 N1 2.105(3)
Zr1 C27 2.302(4)
Zr1 C7 2.433(4)
Zr1 C8 2.453(4)
Zr1 C11 2.533(4)
Zr1 C9 2.559(4)
Zr1 C10 2.583(4)
Zr1 Ir1 2.7447(4)
Zr1 Si1 3.0396(12)
Ir1 C20 2.208(4)
Ir1 C17 2.213(5)
Ir1 C18 2.214(4)
Ir1 C19 2.216(5)
Ir1 C16 2.217(4)
Si1 N1 1.739(4)
Si1 C7 1.870(5)
Si1 C1 1.876(5)
Si1 C2 1.884(5)
N1 C3 1.489(6)
C3 C6 1.528(7)
C3 C5 1.531(7)
C3 C4 1.534(6)
C7 C11 1.441(6)
C7 C8 1.443(6)
C8 C9 1.410(6)
C8 C12 1.511(6)
C9 C10 1.420(6)
C9 C13 1.501(6)
C10 C11 1.408(6)
C10 C14 1.508(6)
C11 C15 1.504(6)
C16 C17 1.416(7)
C16 C20 1.420(7)
C16 C21 1.504(7)
C17 C18 1.439(7)
C17 C22 1.500(7)
C18 C19 1.411(8)
C18 C23 1.503(7)
C19 C20 1.408(8)
C19 C24 1.509(8)
C20 C25 1.507(7)
C26 C27 1.372(6)
C26 C34 1.434(6)
C27 C28 1.442(6)
C28 C29 1.360(7)
C29 C35 1.410(7)
C30 C31 1.352(8)
C30 C35 1.434(7)
C31 C32 1.418(9)
C32 C33 1.368(8)
C33 C34 1.394(7)
C34 C35 1.394(7)

loop_
_geom_torsion_atom_site_label_1
_geom_torsion_atom_site_label_2
_geom_torsion_atom_site_label_3
_geom_torsion_atom_site_label_4
_geom_torsion
N1 Zr1 Ir1 C20 -140.0(3)
C27 Zr1 Ir1 C20 -25.4(3)
C7 Zr1 Ir1 C20 129.0(3)
C8 Zr1 Ir1 C20 122.6(3)
C11 Zr1 Ir1 C20 72.9(3)
C9 Zr1 Ir1 C20 91.6(3)
C10 Zr1 Ir1 C20 65.5(3)
Si1 Zr1 Ir1 C20 -171.6(3)
N1 Zr1 Ir1 C17 12.5(3)
C27 Zr1 Ir1 C17 127.1(3)
C7 Zr1 Ir1 C17 -78.5(3)
C8 Zr1 Ir1 C17 -84.9(3)
C11 Zr1 Ir1 C17 -134.6(3)
C9 Zr1 Ir1 C17 -115.9(3)
C10 Zr1 Ir1 C17 -142.0(3)
Si1 Zr1 Ir1 C17 -19.1(2)
N1 Zr1 Ir1 C18 81.2(3)
C27 Zr1 Ir1 C18 -164.3(3)
C7 Zr1 Ir1 C18 -9.9(3)
C8 Zr1 Ir1 C18 -16.3(3)
C11 Zr1 Ir1 C18 -66.0(3)
C9 Zr1 Ir1 C18 -47.2(3)
C10 Zr1 Ir1 C18 -73.4(3)
Si1 Zr1 Ir1 C18 49.5(3)
N1 Zr1 Ir1 C19 147.9(3)
C27 Zr1 Ir1 C19 -97.5(3)
C7 Zr1 Ir1 C19 56.8(3)
C8 Zr1 Ir1 C19 50.5(3)
C11 Zr1 Ir1 C19 0.7(3)
C9 Zr1 Ir1 C19 19.5(3)
C10 Zr1 Ir1 C19 -6.6(3)
Si1 Zr1 Ir1 C19 116.3(3)
N1 Zr1 Ir1 C16 -61.4(3)
C27 Zr1 Ir1 C16 53.2(3)
C7 Zr1 Ir1 C16 -152.5(3)
C8 Zr1 Ir1 C16 -158.8(3)
C11 Zr1 Ir1 C16 151.4(3)
C9 Zr1 Ir1 C16 170.2(3)
C10 Zr1 Ir1 C16 144.1(3)
Si1 Zr1 Ir1 C16 -93.0(3)
C27 Zr1 Si1 N1 -86.2(2)
C7 Zr1 Si1 N1 173.5(2)
C8 Zr1 Si1 N1 141.0(2)
C11 Zr1 Si1 N1 -156.5(2)
C9 Zr1 Si1 N1 156.4(2)
C10 Zr1 Si1 N1 -171.6(2)
Ir1 Zr1 Si1 N1 58.56(17)
N1 Zr1 Si1 C7 -173.5(2)
C27 Zr1 Si1 C7 100.3(2)
C8 Zr1 Si1 C7 -32.47(19)
C11 Zr1 Si1 C7 30.02(19)
C9 Zr1 Si1 C7 -17.14(19)
C10 Zr1 Si1 C7 14.93(19)
Ir1 Zr1 Si1 C7 -114.95(16)
N1 Zr1 Si1 C1 91.3(3)
C27 Zr1 Si1 C1 5.1(2)
C7 Zr1 Si1 C1 -95.2(3)
C8 Zr1 Si1 C1 -127.7(2)
C11 Zr1 Si1 C1 -65.2(2)
C9 Zr1 Si1 C1 -112.4(2)
C10 Zr1 Si1 C1 -80.3(2)
Ir1 Zr1 Si1 C1 149.8(2)
N1 Zr1 Si1 C2 -85.8(3)
C27 Zr1 Si1 C2 -171.9(3)
C7 Zr1 Si1 C2 87.7(3)
C8 Zr1 Si1 C2 55.3(3)
C11 Zr1 Si1 C2 117.8(3)
C9 Zr1 Si1 C2 70.6(3)
C10 Zr1 Si1 C2 102.7(3)
Ir1 Zr1 Si1 C2 -27.2(2)
C7 Si1 N1 C3 -169.1(3)
C1 Si1 N1 C3 71.9(4)
C2 Si1 N1 C3 -51.4(4)
Zr1 Si1 N1 C3 -174.4(4)
C7 Si1 N1 Zr1 5.21(19)
C1 Si1 N1 Zr1 -113.7(2)
C2 Si1 N1 Zr1 123.0(2)
C27 Zr1 N1 C3 -81.1(4)
C7 Zr1 N1 C3 169.8(4)
C8 Zr1 N1 C3 140.1(4)
C11 Zr1 N1 C3 -165.1(4)
C9 Zr1 N1 C3 145.8(3)
C10 Zr1 N1 C3 -175.7(3)
Ir1 Zr1 N1 C3 32.8(4)
Si1 Zr1 N1 C3 174.0(5)
C27 Zr1 N1 Si1 104.92(18)
C7 Zr1 N1 Si1 -4.21(15)
C8 Zr1 N1 Si1 -33.86(17)
C11 Zr1 N1 Si1 20.90(17)
C9 Zr1 N1 Si1 -28.2(2)
C10 Zr1 N1 Si1 10.3(2)
Ir1 Zr1 N1 Si1 -141.15(12)
Si1 N1 C3 C6 88.8(5)
Zr1 N1 C3 C6 -84.0(5)
Si1 N1 C3 C5 -32.0(5)
Zr1 N1 C3 C5 155.2(3)
Si1 N1 C3 C4 -150.8(3)
Zr1 N1 C3 C4 36.4(5)
N1 Si1 C7 C11 -77.6(4)
C1 Si1 C7 C11 42.9(4)
C2 Si1 C7 C11 160.6(3)
Zr1 Si1 C7 C11 -73.2(3)
N1 Si1 C7 C8 65.7(3)
C1 Si1 C7 C8 -173.7(3)
C2 Si1 C7 C8 -56.0(4)
Zr1 Si1 C7 C8 70.1(3)
N1 Si1 C7 Zr1 -4.37(16)
C1 Si1 C7 Zr1 116.1(2)
C2 Si1 C7 Zr1 -126.2(2)
N1 Zr1 C7 C11 130.2(3)
C27 Zr1 C7 C11 31.1(3)
C8 Zr1 C7 C11 -111.0(4)
C9 Zr1 C7 C11 -74.5(3)
C10 Zr1 C7 C11 -35.2(2)
Ir1 Zr1 C7 C11 -121.9(2)
Si1 Zr1 C7 C11 126.4(3)
N1 Zr1 C7 C8 -118.8(3)
C27 Zr1 C7 C8 142.1(3)
C11 Zr1 C7 C8 111.0(4)
C9 Zr1 C7 C8 36.5(2)
C10 Zr1 C7 C8 75.8(3)
Ir1 Zr1 C7 C8 -10.9(3)
Si1 Zr1 C7 C8 -122.6(3)
N1 Zr1 C7 Si1 3.79(14)
C27 Zr1 C7 Si1 -95.34(18)
C8 Zr1 C7 Si1 122.6(3)
C11 Zr1 C7 Si1 -126.4(3)
C9 Zr1 C7 Si1 159.0(2)
C10 Zr1 C7 Si1 -161.7(2)
Ir1 Zr1 C7 Si1 111.70(15)
C11 C7 C8 C9 1.1(4)
Si1 C7 C8 C9 -148.4(3)
Zr1 C7 C8 C9 -69.8(3)
C11 C7 C8 C12 -179.7(4)
Si1 C7 C8 C12 30.9(6)
Zr1 C7 C8 C12 109.4(4)
C11 C7 C8 Zr1 70.9(3)
Si1 C7 C8 Zr1 -78.5(3)
N1 Zr1 C8 C9 171.0(3)
C27 Zr1 C8 C9 59.0(3)
C7 Zr1 C8 C9 114.8(4)
C11 Zr1 C8 C9 75.5(3)
C10 Zr1 C8 C9 36.0(2)
Ir1 Zr1 C8 C9 -72.5(3)
Si1 Zr1 C8 C9 150.6(3)
N1 Zr1 C8 C7 56.2(3)
C27 Zr1 C8 C7 -55.8(3)
C11 Zr1 C8 C7 -39.2(2)
C9 Zr1 C8 C7 -114.8(4)
C10 Zr1 C8 C7 -78.7(3)
Ir1 Zr1 C8 C7 172.7(2)
Si1 Zr1 C8 C7 35.8(2)
N1 Zr1 C8 C12 -67.0(3)
C27 Zr1 C8 C12 -179.0(3)
C7 Zr1 C8 C12 -123.3(4)
C11 Zr1 C8 C12 -162.5(4)
C9 Zr1 C8 C12 122.0(4)
C10 Zr1 C8 C12 158.0(4)
Ir1 Zr1 C8 C12 49.5(3)
Si1 Zr1 C8 C12 -87.4(3)
C7 C8 C9 C10 0.4(5)
C12 C8 C9 C10 -178.9(4)
Zr1 C8 C9 C10 -65.6(3)
C7 C8 C9 C13 -174.8(4)
C12 C8 C9 C13 6.0(7)
Zr1 C8 C9 C13 119.2(4)
C7 C8 C9 Zr1 66.0(3)
C12 C8 C9 Zr1 -113.3(4)
N1 Zr1 C9 C8 -10.6(3)
C27 Zr1 C9 C8 -139.5(3)
C7 Zr1 C9 C8 -38.5(2)
C11 Zr1 C9 C8 -80.1(3)
C10 Zr1 C9 C8 -116.3(4)
Ir1 Zr1 C9 C8 113.0(2)
Si1 Zr1 C9 C8 -25.8(2)
N1 Zr1 C9 C10 105.7(3)
C27 Zr1 C9 C10 -23.3(3)
C7 Zr1 C9 C10 77.7(3)
C8 Zr1 C9 C10 116.3(4)
C11 Zr1 C9 C10 36.1(2)
Ir1 Zr1 C9 C10 -130.8(2)
Si1 Zr1 C9 C10 90.5(2)
N1 Zr1 C9 C13 -133.3(4)
C27 Zr1 C9 C13 97.8(4)
C7 Zr1 C9 C13 -161.2(4)
C8 Zr1 C9 C13 -122.7(5)
C11 Zr1 C9 C13 157.2(4)
C10 Zr1 C9 C13 121.0(5)
Ir1 Zr1 C9 C13 -9.7(4)
Si1 Zr1 C9 C13 -148.5(4)
C8 C9 C10 C11 -1.8(5)
C13 C9 C10 C11 173.6(4)
Zr1 C9 C10 C11 -63.9(3)
C8 C9 C10 C14 -177.5(4)
C13 C9 C10 C14 -2.1(6)
Zr1 C9 C10 C14 120.4(4)
C8 C9 C10 Zr1 62.1(3)
C13 C9 C10 Zr1 -122.5(4)
N1 Zr1 C10 C11 20.3(3)
C27 Zr1 C10 C11 -84.7(3)
C7 Zr1 C10 C11 37.2(2)
C8 Zr1 C10 C11 79.7(3)
C9 Zr1 C10 C11 116.4(3)
Ir1 Zr1 C10 C11 172.1(2)
Si1 Zr1 C10 C11 26.0(2)
N1 Zr1 C10 C9 -96.0(3)
C27 Zr1 C10 C9 158.9(3)
C7 Zr1 C10 C9 -79.2(3)
C8 Zr1 C10 C9 -36.6(2)
C11 Zr1 C10 C9 -116.4(3)
Ir1 Zr1 C10 C9 55.8(2)
Si1 Zr1 C10 C9 -90.3(2)
N1 Zr1 C10 C14 143.2(4)
C27 Zr1 C10 C14 38.2(4)
C7 Zr1 C10 C14 160.1(4)
C8 Zr1 C10 C14 -157.4(4)
C11 Zr1 C10 C14 122.9(5)
C9 Zr1 C10 C14 -120.7(5)
Ir1 Zr1 C10 C14 -65.0(4)
Si1 Zr1 C10 C14 148.9(4)
C9 C10 C11 C7 2.5(5)
C14 C10 C11 C7 178.1(4)
Zr1 C10 C11 C7 -62.0(3)
C9 C10 C11 C15 -173.9(4)
C14 C10 C11 C15 1.8(7)
Zr1 C10 C11 C15 121.6(4)
C9 C10 C11 Zr1 64.5(3)
C14 C10 C11 Zr1 -119.9(4)
C8 C7 C11 C10 -2.2(4)
Si1 C7 C11 C10 145.5(3)
Zr1 C7 C11 C10 66.3(3)
C8 C7 C11 C15 174.0(4)
Si1 C7 C11 C15 -38.3(6)
Zr1 C7 C11 C15 -117.5(4)
C8 C7 C11 Zr1 -68.5(3)
Si1 C7 C11 Zr1 79.2(3)
N1 Zr1 C11 C10 -163.4(2)
C27 Zr1 C11 C10 91.9(3)
C7 Zr1 C11 C10 -116.8(4)
C8 Zr1 C11 C10 -76.7(3)
C9 Zr1 C11 C10 -36.3(2)
Ir1 Zr1 C11 C10 -12.7(3)
Si1 Zr1 C11 C10 -150.5(3)
N1 Zr1 C11 C7 -46.6(3)
C27 Zr1 C11 C7 -151.3(3)
C8 Zr1 C11 C7 40.1(2)
C9 Zr1 C11 C7 80.5(3)
C10 Zr1 C11 C7 116.8(4)
Ir1 Zr1 C11 C7 104.0(3)
Si1 Zr1 C11 C7 -33.7(2)
N1 Zr1 C11 C15 75.0(4)
C27 Zr1 C11 C15 -29.7(4)
C7 Zr1 C11 C15 121.6(5)
C8 Zr1 C11 C15 161.7(4)
C9 Zr1 C11 C15 -157.9(4)
C10 Zr1 C11 C15 -121.6(5)
Ir1 Zr1 C11 C15 -134.4(3)
Si1 Zr1 C11 C15 87.8(3)
C20 Ir1 C16 C17 -118.3(4)
C18 Ir1 C16 C17 -38.4(3)
C19 Ir1 C16 C17 -80.6(3)
Zr1 Ir1 C16 C17 117.6(3)
C17 Ir1 C16 C20 118.3(4)
C18 Ir1 C16 C20 79.9(3)
C19 Ir1 C16 C20 37.7(3)
Zr1 Ir1 C16 C20 -124.1(3)
C20 Ir1 C16 C21 119.2(7)
C17 Ir1 C16 C21 -122.5(7)
C18 Ir1 C16 C21 -160.9(6)
C19 Ir1 C16 C21 156.9(6)
Zr1 Ir1 C16 C21 -4.9(7)
C20 C16 C17 C18 1.1(5)
C21 C16 C17 C18 -176.5(5)
Ir1 C16 C17 C18 62.5(3)
C20 C16 C17 C22 174.6(5)
C21 C16 C17 C22 -3.0(8)
Ir1 C16 C17 C22 -124.0(5)
C20 C16 C17 Ir1 -61.4(3)
C21 C16 C17 Ir1 121.0(5)
C20 Ir1 C17 C16 37.0(3)
C18 Ir1 C17 C16 116.4(4)
C19 Ir1 C17 C16 79.0(3)
Zr1 Ir1 C17 C16 -127.5(3)
C20 Ir1 C17 C18 -79.4(3)
C19 Ir1 C17 C18 -37.4(3)
C16 Ir1 C17 C18 -116.4(4)
Zr1 Ir1 C17 C18 116.1(3)
C20 Ir1 C17 C22 159.4(6)
C18 Ir1 C17 C22 -121.3(7)
C19 Ir1 C17 C22 -158.6(6)
C16 Ir1 C17 C22 122.4(7)
Zr1 Ir1 C17 C22 -5.2(7)
C16 C17 C18 C19 -0.3(5)
C22 C17 C18 C19 -173.8(5)
Ir1 C17 C18 C19 62.5(3)
C16 C17 C18 C23 177.4(5)
C22 C17 C18 C23 3.9(8)
Ir1 C17 C18 C23 -119.8(5)
C16 C17 C18 Ir1 -62.8(3)
C22 C17 C18 Ir1 123.7(5)
C20 Ir1 C18 C19 -36.7(3)
C17 Ir1 C18 C19 -116.9(4)
C16 Ir1 C18 C19 -79.1(3)
Zr1 Ir1 C18 C19 120.9(3)
C20 Ir1 C18 C17 80.2(3)
C19 Ir1 C18 C17 116.9(4)
C16 Ir1 C18 C17 37.7(3)
Zr1 Ir1 C18 C17 -122.2(3)
C20 Ir1 C18 C23 -159.0(7)
C17 Ir1 C18 C23 120.9(7)
C19 Ir1 C18 C23 -122.3(7)
C16 Ir1 C18 C23 158.6(7)
Zr1 Ir1 C18 C23 -1.4(7)
C17 C18 C19 C20 -0.7(5)
C23 C18 C19 C20 -178.3(5)
Ir1 C18 C19 C20 61.5(3)
C17 C18 C19 C24 175.6(5)
C23 C18 C19 C24 -2.1(8)
Ir1 C18 C19 C24 -122.2(5)
C17 C18 C19 Ir1 -62.2(3)
C23 C18 C19 Ir1 120.1(5)
C17 Ir1 C19 C20 -80.4(3)
C18 Ir1 C19 C20 -118.5(4)
C16 Ir1 C19 C20 -38.0(3)
Zr1 Ir1 C19 C20 125.9(3)
C20 Ir1 C19 C18 118.5(4)
C17 Ir1 C19 C18 38.2(3)
C16 Ir1 C19 C18 80.5(3)
Zr1 Ir1 C19 C18 -115.6(3)
C20 Ir1 C19 C24 -120.3(8)
C17 Ir1 C19 C24 159.3(7)
C18 Ir1 C19 C24 121.2(7)
C16 Ir1 C19 C24 -158.3(7)
Zr1 Ir1 C19 C24 5.6(8)
C18 C19 C20 C16 1.4(5)
C24 C19 C20 C16 -174.9(5)
Ir1 C19 C20 C16 63.1(3)
C18 C19 C20 C25 177.0(5)
C24 C19 C20 C25 0.7(8)
Ir1 C19 C20 C25 -121.3(5)
C18 C19 C20 Ir1 -61.7(3)
C24 C19 C20 Ir1 122.0(5)
C17 C16 C20 C19 -1.6(5)
C21 C16 C20 C19 176.1(5)
Ir1 C16 C20 C19 -63.1(3)
C17 C16 C20 C25 -177.2(5)
C21 C16 C20 C25 0.5(8)
Ir1 C16 C20 C25 121.3(5)
C17 C16 C20 Ir1 61.6(3)
C21 C16 C20 Ir1 -120.8(5)
C17 Ir1 C20 C19 79.7(3)
C18 Ir1 C20 C19 36.7(3)
C16 Ir1 C20 C19 116.5(4)
Zr1 Ir1 C20 C19 -117.2(3)
C17 Ir1 C20 C16 -36.9(3)
C18 Ir1 C20 C16 -79.8(3)
C19 Ir1 C20 C16 -116.5(4)
Zr1 Ir1 C20 C16 126.3(3)
C17 Ir1 C20 C25 -159.2(7)
C18 Ir1 C20 C25 157.9(7)
C19 Ir1 C20 C25 121.1(7)
C16 Ir1 C20 C25 -122.3(7)
Zr1 Ir1 C20 C25 3.9(8)
C34 C26 C27 C28 -0.3(7)
C34 C26 C27 Zr1 179.8(3)
N1 Zr1 C27 C26 -19.5(4)
C7 Zr1 C27 C26 56.4(4)
C8 Zr1 C27 C26 86.8(4)
C11 Zr1 C27 C26 73.2(4)
C9 Zr1 C27 C26 117.4(4)
C10 Zr1 C27 C26 105.2(4)
Ir1 Zr1 C27 C26 -141.2(3)
Si1 Zr1 C27 C26 15.5(4)
N1 Zr1 C27 C28 160.6(4)
C7 Zr1 C27 C28 -123.5(4)
C8 Zr1 C27 C28 -93.1(4)
C11 Zr1 C27 C28 -106.7(4)
C9 Zr1 C27 C28 -62.5(4)
C10 Zr1 C27 C28 -74.7(4)
Ir1 Zr1 C27 C28 38.9(4)
Si1 Zr1 C27 C28 -164.4(3)
C26 C27 C28 C29 1.2(7)
Zr1 C27 C28 C29 -178.9(4)
C27 C28 C29 C35 -0.7(8)
C35 C30 C31 C32 -1.5(10)
C30 C31 C32 C33 2.3(11)
C31 C32 C33 C34 0.6(10)
C32 C33 C34 C35 -4.2(8)
C32 C33 C34 C26 176.5(5)
C27 C26 C34 C35 -1.1(7)
C27 C26 C34 C33 178.3(5)
C33 C34 C35 C29 -177.7(5)
C26 C34 C35 C29 1.6(7)
C33 C34 C35 C30 5.0(7)
C26 C34 C35 C30 -175.7(4)
C28 C29 C35 C34 -0.8(7)
C28 C29 C35 C30 176.5(5)
C31 C30 C35 C34 -2.1(8)
C31 C30 C35 C29 -179.4(6)
